data_4334685
loop_
_publ_author_name
'Christian Hering'
'Axel Schulz'
'Alexander Villinger'

_publ_contact_author_address
;
Universit\"at Rostock
Institut f\"ur Chemie
Abteilung f\"ur Anorganische Chemie
Albert-Einstein-Strasse 3a 
18059 Rostock
Bundesrepublik Deutschland
;
_publ_contact_author_email
;
axel.schulz@uni-rostock.de'
;
_publ_contact_author_fax '+49 (0)381/498-6382'
_publ_contact_author_name 'Axel Schulz'
_publ_contact_author_phone '+49 (0)381/498-6400'
_publ_section_title
;
 On the Synthesis and Reactivity of Highly Labile Pseudohalogen
 Phosphenium Ions
;
_journal_name_full 'Inorganic Chemistry'
_journal_page_first 5214
_journal_page_last 5225
_journal_paper_doi 10.1021/ic4001285
_journal_volume 52
_journal_year 2013
_chemical_formula_moiety 'C12 H28 N3.61 Cl0.13 Si2 P+, Ga Cl4-'
_chemical_formula_sum 'C12 H28 Cl4.13 Ga N3.61 P Si2'
_chemical_formula_weight 526.19
_chemical_name_systematic
;
 ?
;
_space_group_IT_number 14
_symmetry_cell_setting monoclinic
_symmetry_Int_Tables_number 14
_symmetry_space_group_name_Hall '-P 2yn'
_symmetry_space_group_name_H-M 'P 1 21/n 1'
_atom_sites_solution_hydrogens geom
_atom_sites_solution_primary direct
_atom_sites_solution_secondary difmap
_audit_author_name 'Hering, C.; Villinger, A.'
_audit_creation_method SHELXL-97
_cell_angle_alpha 90.00
_cell_angle_beta 102.900(2)
_cell_angle_gamma 90.00
_cell_formula_units_Z 4
_cell_length_a 10.2687(3)
_cell_length_b 19.2857(7)
_cell_length_c 12.3933(4)
_cell_measurement_reflns_used 6660
_cell_measurement_temperature 173(2)
_cell_measurement_theta_max 55.046
_cell_measurement_theta_min 7.5364
_cell_volume 2392.41(14)
_computing_cell_refinement 'Bruker Apex V7.51A'
_computing_data_collection 'Bruker Apex V7.51A'
_computing_data_reduction 'Bruker SAINT'
_computing_molecular_graphics 'ORTEP-3v2.01 (Farrugia, 1997)'
_computing_publication_material SHELXL-97
_computing_structure_refinement 'SHELXL-97 (Sheldrick, 1997)'
_computing_structure_solution 'SHELXS-97 (Sheldrick, 1997)'
_diffrn_ambient_temperature 173(2)
_diffrn_measured_fraction_theta_full 0.985
_diffrn_measured_fraction_theta_max 0.985
_diffrn_measurement_device_type 'Bruker-Nonius Apex X8-CCD-diffractometer'
_diffrn_measurement_method 'phi and omega scans'
_diffrn_radiation_monochromator graphite
_diffrn_radiation_source 'sealed tube'
_diffrn_radiation_type MoK\a
_diffrn_radiation_wavelength 0.71073
_diffrn_reflns_av_R_equivalents 0.0531
_diffrn_reflns_av_sigmaI/netI 0.0708
_diffrn_reflns_limit_h_max 14
_diffrn_reflns_limit_h_min -13
_diffrn_reflns_limit_k_max 21
_diffrn_reflns_limit_k_min -26
_diffrn_reflns_limit_l_max 11
_diffrn_reflns_limit_l_min -17
_diffrn_reflns_number 33110
_diffrn_reflns_theta_full 29.99
_diffrn_reflns_theta_max 29.99
_diffrn_reflns_theta_min 1.99
_exptl_absorpt_coefficient_mu 1.782
_exptl_absorpt_correction_T_max 0.9652
_exptl_absorpt_correction_T_min 0.7516
_exptl_absorpt_correction_type multi-scan
_exptl_absorpt_process_details '(SADABS; Sheldrick, 2004)'
_exptl_crystal_density_diffrn 1.461
_exptl_crystal_F_000 1078
_exptl_crystal_size_max 0.17
_exptl_crystal_size_mid 0.14
_exptl_crystal_size_min 0.02
_refine_diff_density_max 0.501
_refine_diff_density_min -0.497
_refine_diff_density_rms 0.086
_refine_ls_extinction_method none
_refine_ls_goodness_of_fit_ref 0.979
_refine_ls_hydrogen_treatment constr
_refine_ls_matrix_type full
_refine_ls_number_parameters 235
_refine_ls_number_reflns 6861
_refine_ls_number_restraints 0
_refine_ls_restrained_S_all 0.979
_refine_ls_R_factor_all 0.0958
_refine_ls_R_factor_gt 0.0456
_refine_ls_shift/su_max 0.001
_refine_ls_shift/su_mean 0.000
_refine_ls_structure_factor_coef Fsqd
_refine_ls_weighting_details 'calc w=1/[\s^2^(Fo^2^)+(0.0391P)^2^+0.0000P] where P=(Fo^2^+2Fc^2^)/3'
_refine_ls_weighting_scheme calc
_refine_ls_wR_factor_gt 0.0797
_refine_ls_wR_factor_ref 0.0883
_reflns_number_gt 4367
_reflns_number_total 6861
_reflns_threshold_expression >2\s(I)
_cod_data_source_file ic4001285_si_002_12.cif
_cod_data_source_block is_ch120_npn3/cl_dmb_gacl4
_cod_original_sg_symbol_H-M 'P 21/n'
_cod_database_code 4334685

loop_
_symmetry_equiv_pos_as_xyz
'x, y, z'
'-x+1/2, y+1/2, -z+1/2'
'-x, -y, -z'
'x-1/2, -y-1/2, z-1/2'

loop_
_atom_site_label
_atom_site_type_symbol
_atom_site_fract_x
_atom_site_fract_y
_atom_site_fract_z
_atom_site_U_iso_or_equiv
_atom_site_adp_type
_atom_site_occupancy
_atom_site_symmetry_multiplicity
_atom_site_calc_flag
_atom_site_refinement_flags
_atom_site_disorder_assembly
_atom_site_disorder_group
P1 P 0.77497(6) 0.19905(3) 1.32510(5) 0.02318(15) Uani 1 1 d . . .
N1 N 0.7364(8) 0.2236(2) 1.1915(7) 0.0326(15) Uani 0.869(8) 1 d P A 1
N2 N 0.7364(4) 0.2866(4) 1.1655(3) 0.0249(8) Uani 0.869(8) 1 d P A 1
N3 N 0.7332(3) 0.33962(17) 1.1284(2) 0.0411(11) Uani 0.869(8) 1 d P A 1
Cl1 Cl 0.7352(11) 0.2499(5) 1.1801(10) 0.026(4) Uani 0.131(8) 1 d P A 2
N4 N 0.77500(19) 0.11573(10) 1.31683(16) 0.0251(5) Uani 1 1 d . A .
Si1 Si 0.63412(7) 0.06377(4) 1.33627(6) 0.02922(17) Uani 1 1 d . . .
Si2 Si 0.90486(7) 0.07215(4) 1.26321(6) 0.03210(18) Uani 1 1 d . . .
C1 C 0.6654(2) 0.23961(12) 1.4004(2) 0.0265(6) Uani 1 1 d . A .
H1A H 0.5774 0.2501 1.3515 0.032 Uiso 1 1 calc R . .
H1B H 0.6522 0.2101 1.4624 0.032 Uiso 1 1 calc R . .
C2 C 0.7407(2) 0.30545(13) 1.44225(19) 0.0279(6) Uani 1 1 d . . .
C3 C 0.8702(2) 0.30713(13) 1.44009(19) 0.0262(6) Uani 1 1 d . A .
C4 C 0.9242(2) 0.24260(13) 1.39516(19) 0.0262(6) Uani 1 1 d . A .
H4A H 0.9763 0.2137 1.4557 0.031 Uiso 1 1 calc R . .
H4B H 0.9813 0.2547 1.3433 0.031 Uiso 1 1 calc R . .
C5 C 0.6621(3) 0.36021(14) 1.4860(3) 0.0466(8) Uani 1 1 d . A .
H5A H 0.7219 0.3982 1.5180 0.070 Uiso 1 1 calc R . .
H5B H 0.6214 0.3401 1.5432 0.070 Uiso 1 1 calc R . .
H5C H 0.5920 0.3781 1.4255 0.070 Uiso 1 1 calc R . .
C6 C 0.9687(3) 0.36329(13) 1.4820(2) 0.0371(7) Uani 1 1 d . . .
H6A H 0.9225 0.4027 1.5066 0.056 Uiso 1 1 calc R A .
H6B H 1.0113 0.3783 1.4226 0.056 Uiso 1 1 calc R . .
H6C H 1.0370 0.3457 1.5443 0.056 Uiso 1 1 calc R . .
C7 C 0.4762(2) 0.11444(15) 1.3152(3) 0.0452(8) Uani 1 1 d . A .
H7A H 0.4770 0.1431 1.3806 0.068 Uiso 1 1 calc R . .
H7B H 0.4000 0.0826 1.3037 0.068 Uiso 1 1 calc R . .
H7C H 0.4683 0.1443 1.2500 0.068 Uiso 1 1 calc R . .
C8 C 0.6782(3) 0.02826(17) 1.4783(2) 0.0500(8) Uani 1 1 d . A .
H8A H 0.7625 0.0026 1.4887 0.075 Uiso 1 1 calc R . .
H8B H 0.6073 -0.0030 1.4897 0.075 Uiso 1 1 calc R . .
H8C H 0.6882 0.0664 1.5319 0.075 Uiso 1 1 calc R . .
C9 C 0.6017(3) -0.00594(14) 1.2309(2) 0.0435(7) Uani 1 1 d . A .
H9A H 0.5752 0.0147 1.1569 0.065 Uiso 1 1 calc R . .
H9B H 0.5298 -0.0359 1.2441 0.065 Uiso 1 1 calc R . .
H9C H 0.6830 -0.0335 1.2358 0.065 Uiso 1 1 calc R . .
C10 C 0.9423(3) -0.01071(15) 1.3367(2) 0.0455(8) Uani 1 1 d . A .
H10A H 0.9834 -0.0018 1.4148 0.068 Uiso 1 1 calc R . .
H10B H 1.0041 -0.0376 1.3033 0.068 Uiso 1 1 calc R . .
H10C H 0.8594 -0.0370 1.3314 0.068 Uiso 1 1 calc R . .
C11 C 0.8489(3) 0.06131(16) 1.1114(2) 0.0559(9) Uani 1 1 d . A .
H11A H 0.7658 0.0345 1.0946 0.084 Uiso 1 1 calc R . .
H11B H 0.9179 0.0367 1.0831 0.084 Uiso 1 1 calc R . .
H11C H 0.8335 0.1070 1.0762 0.084 Uiso 1 1 calc R . .
C12 C 1.0621(3) 0.12297(17) 1.2901(3) 0.0713(12) Uani 1 1 d . A .
H12A H 1.0458 0.1679 1.2528 0.107 Uiso 1 1 calc R . .
H12B H 1.1302 0.0976 1.2619 0.107 Uiso 1 1 calc R . .
H12C H 1.0934 0.1302 1.3700 0.107 Uiso 1 1 calc R . .
Ga1 Ga 0.75966(3) 0.160411(15) 0.76541(2) 0.02622(9) Uani 1 1 d . . .
Cl2 Cl 0.77667(7) 0.05168(4) 0.81028(6) 0.04054(18) Uani 1 1 d . . .
Cl3 Cl 0.56176(6) 0.18024(4) 0.66287(6) 0.04232(19) Uani 1 1 d . . .
Cl4 Cl 0.79455(7) 0.22495(4) 0.91239(5) 0.03715(17) Uani 1 1 d . . .
Cl5 Cl 0.90532(6) 0.18671(4) 0.66799(5) 0.03602(17) Uani 1 1 d . . .

loop_
_atom_site_aniso_label
_atom_site_aniso_U_11
_atom_site_aniso_U_22
_atom_site_aniso_U_33
_atom_site_aniso_U_23
_atom_site_aniso_U_13
_atom_site_aniso_U_12
P1 0.0206(3) 0.0254(4) 0.0247(3) -0.0003(3) 0.0073(3) -0.0011(3)
N1 0.046(2) 0.020(3) 0.030(2) 0.000(3) 0.0057(16) 0.000(3)
N2 0.0208(14) 0.028(2) 0.0268(17) -0.002(2) 0.0072(12) 0.002(2)
N3 0.0407(17) 0.035(2) 0.0490(18) 0.0094(15) 0.0135(14) 0.0047(14)
Cl1 0.027(3) 0.025(12) 0.026(5) 0.000(7) 0.003(3) 0.004(7)
N4 0.0224(10) 0.0230(11) 0.0319(11) -0.0019(9) 0.0105(9) -0.0023(9)
Si1 0.0218(4) 0.0291(4) 0.0372(4) -0.0001(3) 0.0076(3) -0.0037(3)
Si2 0.0311(4) 0.0278(4) 0.0424(4) -0.0015(3) 0.0190(4) 0.0016(3)
C1 0.0215(12) 0.0299(15) 0.0300(13) 0.0002(11) 0.0094(10) 0.0004(11)
C2 0.0298(14) 0.0280(14) 0.0267(13) 0.0001(11) 0.0081(11) 0.0009(12)
C3 0.0297(14) 0.0244(14) 0.0231(12) 0.0023(10) 0.0030(11) -0.0017(11)
C4 0.0170(12) 0.0346(15) 0.0264(13) -0.0012(11) 0.0037(10) -0.0021(11)
C5 0.0455(18) 0.0357(18) 0.061(2) -0.0124(15) 0.0168(16) 0.0009(15)
C6 0.0367(16) 0.0305(16) 0.0400(16) -0.0014(13) -0.0004(13) -0.0007(13)
C7 0.0231(14) 0.0401(18) 0.073(2) -0.0068(15) 0.0111(14) -0.0066(13)
C8 0.0361(16) 0.068(2) 0.0490(18) 0.0136(16) 0.0153(14) -0.0060(16)
C9 0.0345(16) 0.0344(17) 0.059(2) -0.0080(14) 0.0041(14) -0.0053(13)
C10 0.0377(16) 0.0490(19) 0.0531(18) 0.0141(15) 0.0168(14) 0.0165(15)
C11 0.083(3) 0.049(2) 0.0439(18) 0.0076(15) 0.0309(18) 0.0218(19)
C12 0.0454(19) 0.054(2) 0.132(3) -0.032(2) 0.058(2) -0.0060(17)
Ga1 0.02157(14) 0.03179(17) 0.02670(15) -0.00040(12) 0.00836(11) 0.00052(13)
Cl2 0.0463(4) 0.0334(4) 0.0445(4) 0.0024(3) 0.0156(3) -0.0016(3)
Cl3 0.0243(3) 0.0655(5) 0.0364(4) -0.0025(3) 0.0052(3) 0.0074(3)
Cl4 0.0393(4) 0.0407(4) 0.0324(3) -0.0075(3) 0.0100(3) -0.0011(3)
Cl5 0.0297(3) 0.0461(4) 0.0360(4) 0.0031(3) 0.0152(3) -0.0020(3)

loop_
_atom_type_symbol
_atom_type_description
_atom_type_scat_dispersion_real
_atom_type_scat_dispersion_imag
_atom_type_scat_source
C C 0.0033 0.0016 'International Tables Vol C Tables 4.2.6.8 and 6.1.1.4'
H H 0.0000 0.0000 'International Tables Vol C Tables 4.2.6.8 and 6.1.1.4'
N N 0.0061 0.0033 'International Tables Vol C Tables 4.2.6.8 and 6.1.1.4'
Si Si 0.0817 0.0704 'International Tables Vol C Tables 4.2.6.8 and 6.1.1.4'
P P 0.1023 0.0942 'International Tables Vol C Tables 4.2.6.8 and 6.1.1.4'
Cl Cl 0.1484 0.1585 'International Tables Vol C Tables 4.2.6.8 and 6.1.1.4'
Ga Ga 0.2307 1.6083 'International Tables Vol C Tables 4.2.6.8 and 6.1.1.4'

loop_
_geom_angle_atom_site_label_1
_geom_angle_atom_site_label_2
_geom_angle_atom_site_label_3
_geom_angle
N4 P1 N1 102.8(2)
N4 P1 C4 119.08(11)
N1 P1 C4 109.4(3)
N4 P1 C1 118.51(11)
N1 P1 C1 110.6(3)
C4 P1 C1 96.41(11)
N4 P1 Cl1 115.7(3)
N1 P1 Cl1 12.9(4)
C4 P1 Cl1 100.7(3)
C1 P1 Cl1 103.1(3)
N2 N1 P1 120.8(7)
N3 N2 N1 170.9(7)
P1 N4 Si1 121.99(11)
P1 N4 Si2 119.60(11)
Si1 N4 Si2 117.54(11)
N4 Si1 C8 107.29(11)
N4 Si1 C9 109.23(12)
C8 Si1 C9 111.72(14)
N4 Si1 C7 112.70(11)
C8 Si1 C7 110.41(14)
C9 Si1 C7 105.56(13)
N4 Si2 C10 108.03(11)
N4 Si2 C11 109.64(12)
C10 Si2 C11 112.87(14)
N4 Si2 C12 111.67(12)
C10 Si2 C12 107.03(16)
C11 Si2 C12 107.61(17)
C2 C1 P1 102.23(15)
C2 C1 H1A 111.3
P1 C1 H1A 111.3
C2 C1 H1B 111.3
P1 C1 H1B 111.3
H1A C1 H1B 109.2
C3 C2 C5 127.4(2)
C3 C2 C1 116.5(2)
C5 C2 C1 116.0(2)
C2 C3 C6 127.6(2)
C2 C3 C4 115.7(2)
C6 C3 C4 116.6(2)
C3 C4 P1 102.64(15)
C3 C4 H4A 111.2
P1 C4 H4A 111.2
C3 C4 H4B 111.2
P1 C4 H4B 111.2
H4A C4 H4B 109.2
C2 C5 H5A 109.5
C2 C5 H5B 109.5
H5A C5 H5B 109.5
C2 C5 H5C 109.5
H5A C5 H5C 109.5
H5B C5 H5C 109.5
C3 C6 H6A 109.5
C3 C6 H6B 109.5
H6A C6 H6B 109.5
C3 C6 H6C 109.5
H6A C6 H6C 109.5
H6B C6 H6C 109.5
Si1 C7 H7A 109.5
Si1 C7 H7B 109.5
H7A C7 H7B 109.5
Si1 C7 H7C 109.5
H7A C7 H7C 109.5
H7B C7 H7C 109.5
Si1 C8 H8A 109.5
Si1 C8 H8B 109.5
H8A C8 H8B 109.5
Si1 C8 H8C 109.5
H8A C8 H8C 109.5
H8B C8 H8C 109.5
Si1 C9 H9A 109.5
Si1 C9 H9B 109.5
H9A C9 H9B 109.5
Si1 C9 H9C 109.5
H9A C9 H9C 109.5
H9B C9 H9C 109.5
Si2 C10 H10A 109.5
Si2 C10 H10B 109.5
H10A C10 H10B 109.5
Si2 C10 H10C 109.5
H10A C10 H10C 109.5
H10B C10 H10C 109.5
Si2 C11 H11A 109.5
Si2 C11 H11B 109.5
H11A C11 H11B 109.5
Si2 C11 H11C 109.5
H11A C11 H11C 109.5
H11B C11 H11C 109.5
Si2 C12 H12A 109.5
Si2 C12 H12B 109.5
H12A C12 H12B 109.5
Si2 C12 H12C 109.5
H12A C12 H12C 109.5
H12B C12 H12C 109.5
Cl2 Ga1 Cl4 110.56(3)
Cl2 Ga1 Cl3 109.34(3)
Cl4 Ga1 Cl3 110.31(3)
Cl2 Ga1 Cl5 109.95(3)
Cl4 Ga1 Cl5 109.04(3)
Cl3 Ga1 Cl5 107.58(3)

loop_
_geom_bond_atom_site_label_1
_geom_bond_atom_site_label_2
_geom_bond_distance
P1 N4 1.610(2)
P1 N1 1.682(7)
P1 C4 1.793(2)
P1 C1 1.794(2)
P1 Cl1 2.007(11)
N1 N2 1.256(9)
N2 N3 1.119(6)
N4 Si1 1.820(2)
N4 Si2 1.823(2)
Si1 C8 1.849(3)
Si1 C9 1.852(3)
Si1 C7 1.862(3)
Si2 C10 1.837(3)
Si2 C11 1.852(3)
Si2 C12 1.854(3)
C1 C2 1.516(3)
C1 H1A 0.9900
C1 H1B 0.9900
C2 C3 1.337(3)
C2 C5 1.502(3)
C3 C6 1.494(3)
C3 C4 1.518(3)
C4 H4A 0.9900
C4 H4B 0.9900
C5 H5A 0.9800
C5 H5B 0.9800
C5 H5C 0.9800
C6 H6A 0.9800
C6 H6B 0.9800
C6 H6C 0.9800
C7 H7A 0.9800
C7 H7B 0.9800
C7 H7C 0.9800
C8 H8A 0.9800
C8 H8B 0.9800
C8 H8C 0.9800
C9 H9A 0.9800
C9 H9B 0.9800
C9 H9C 0.9800
C10 H10A 0.9800
C10 H10B 0.9800
C10 H10C 0.9800
C11 H11A 0.9800
C11 H11B 0.9800
C11 H11C 0.9800
C12 H12A 0.9800
C12 H12B 0.9800
C12 H12C 0.9800
Ga1 Cl2 2.1665(7)
Ga1 Cl4 2.1689(7)
Ga1 Cl3 2.1767(7)
Ga1 Cl5 2.1815(6)

loop_
_geom_torsion_atom_site_label_1
_geom_torsion_atom_site_label_2
_geom_torsion_atom_site_label_3
_geom_torsion_atom_site_label_4
_geom_torsion
N4 P1 N1 N2 -175.0(7)
C4 P1 N1 N2 -47.5(8)
C1 P1 N1 N2 57.5(8)
Cl1 P1 N1 N2 1.3(19)
P1 N1 N2 N3 175(3)
N1 P1 N4 Si1 -100.4(3)
C4 P1 N4 Si1 138.53(13)
C1 P1 N4 Si1 21.95(18)
Cl1 P1 N4 Si1 -101.3(4)
N1 P1 N4 Si2 68.7(3)
C4 P1 N4 Si2 -52.41(17)
C1 P1 N4 Si2 -168.99(12)
Cl1 P1 N4 Si2 67.8(4)
P1 N4 Si1 C8 -101.04(16)
Si2 N4 Si1 C8 89.69(16)
P1 N4 Si1 C9 137.70(15)
Si2 N4 Si1 C9 -31.58(16)
P1 N4 Si1 C7 20.71(19)
Si2 N4 Si1 C7 -148.56(14)
P1 N4 Si2 C10 146.14(15)
Si1 N4 Si2 C10 -44.32(17)
P1 N4 Si2 C11 -90.49(17)
Si1 N4 Si2 C11 79.05(16)
P1 N4 Si2 C12 28.7(2)
Si1 N4 Si2 C12 -161.77(17)
N4 P1 C1 C2 150.70(15)
N1 P1 C1 C2 -91.0(3)
C4 P1 C1 C2 22.56(17)
Cl1 P1 C1 C2 -80.1(4)
P1 C1 C2 C3 -16.8(3)
P1 C1 C2 C5 165.8(2)
C5 C2 C3 C6 0.9(4)
C1 C2 C3 C6 -176.2(2)
C5 C2 C3 C4 177.4(2)
C1 C2 C3 C4 0.3(3)
C2 C3 C4 P1 16.3(3)
C6 C3 C4 P1 -166.76(18)
N4 P1 C4 C3 -150.26(15)
N1 P1 C4 C3 92.0(3)
C1 P1 C4 C3 -22.52(17)
Cl1 P1 C4 C3 82.2(4)
